data_7033691
loop_
_publ_author_name
'Cordrey, Keith J.'
'Stanczyk, Magda'
'Dixon, Charlotte A. L.'
'Knight, Kevin S.'
'Gardner, Jonathan'
'Morrison, Finlay D.'
'Lightfoot, Philip'

_publ_section_title
;
 Structural and dielectric studies of the phase behaviour of the
 topological ferroelectric La1-xNdxTaO4.
;
_journal_issue 23
_journal_name_full 'Dalton transactions (Cambridge, England : 2003)'
_journal_page_first 10673
_journal_page_last 10680
_journal_paper_doi 10.1039/c4dt03721a
_journal_volume 44
_journal_year 2015
_chemical_formula_sum 'La O4 Ta'
_chemical_formula_weight 383.85
_chemical_name_systematic ' ?'
_space_group_IT_number 36
_symmetry_cell_setting orthorhombic
_symmetry_space_group_name_Hall 'C 2c -2'
_symmetry_space_group_name_H-M 'C m c 21'
_audit_creation_date 2014-05-12T15:11
_audit_creation_method 'from EXP file using GSAS2CIF'
_audit_update_record ' 2014-05-12T15:11  Initial CIF as created by GSAS2CIF'
_cell_angle_alpha 90.0
_cell_angle_beta 90.0
_cell_angle_gamma 90.0
_cell_formula_units_Z 4
_cell_length_a 3.93494(8)
_cell_length_b 14.7566(4)
_cell_length_c 5.63262(14)
_cell_volume 327.066(14)
_computing_structure_refinement GSAS
_pd_block_id 2014-05-12T15:11|PHIL_phase1|phil||
_pd_phase_name 'from C:/GSAS/gsas/Neutron/100C/LaTaO4 ortho.cif'
_refine_ls_goodness_of_fit_all 2.58
_refine_ls_matrix_type full
_refine_ls_number_parameters 37
_refine_ls_number_restraints 0
_refine_ls_shift/su_max 0.04
_refine_ls_shift/su_mean 0.01
_cod_data_source_file c4dt03721a3.cif
_cod_data_source_block PHIL_phase_1
_cod_depositor_comments 'Adding full bibliography for 7033691--7033694.cif.'
_cod_original_cell_volume 327.065(13)
_cod_database_code 7033691

loop_
_symmetry_equiv_pos_site_id
_symmetry_equiv_pos_as_xyz
1 +x,+y,+z
2 -x,+y,+z
3 +x,-y,+z+1/2
4 -x,-y,+z+1/2
101 +x+1/2,+y+1/2,+z
102 -x+1/2,+y+1/2,+z
103 +x+1/2,-y+1/2,+z+1/2
104 -x+1/2,-y+1/2,+z+1/2

loop_
_atom_site_type_symbol
_atom_site_label
_atom_site_fract_x
_atom_site_fract_y
_atom_site_fract_z
_atom_site_occupancy
_atom_site_thermal_displace_type
_atom_site_U_iso_or_equiv
_atom_site_symmetry_multiplicity
La La1 0.0 0.16901(18) 0.1768(8) 1.0 Uiso 0.0116(7) 4
Ta Ta1 0.0 0.41567(16) 0.2094(9) 1.0 Uiso 0.0021(6) 4
O- O1 0.0 0.30386(28) 0.4152(10) 1.0 Uiso 0.0145(11) 4
O- O2 0.0 0.33452(25) 0.9449(8) 1.0 Uiso 0.0077(9) 4
O- O3 0.0 0.46936(27) 0.5505(8) 1.0 Uiso 0.0124(11) 4
O- O4 0.0 0.91366(30) 0.25 1.0 Uiso 0.0177(9) 4

loop_
_atom_type_symbol
_atom_type_number_in_cell
La 4.0
Ta 4.0
O- 16.0
